data_4332191
loop_
_publ_author_name
'Macquart, Ren\'e B.'
'Gemmill, William R.'
'Davis, Matthew J.'
'Smith, Mark D.'
'zur Loye, Hans-Conrad'

_publ_section_title
;
 Single-Crystal Structure of the 2H-Related Perovskites (A3-xNax)NaBO6(A =
 La, Pr, Nd; B = Rh, Pt)
;
_journal_issue 11
_journal_name_full 'Inorganic Chemistry'
_journal_page_first 4391
_journal_page_last 4395
_journal_paper_doi 10.1021/ic060105o
_journal_volume 45
_journal_year 2006
_chemical_formula_moiety 'Na1.55 Nd2.45 O6 Rh'
_chemical_formula_sum 'Na1.55 Nd2.45 O6 Rh'
_chemical_formula_weight 588.60
_chemical_name_systematic
; 
 ? 
;
_space_group_IT_number 167
_symmetry_cell_setting trigonal
_symmetry_space_group_name_Hall '-R 3 2"c'
_symmetry_space_group_name_H-M 'R -3 c :H'
_atom_sites_solution_primary direct
_atom_sites_solution_secondary difmap
_audit_creation_method SHELXL-97
_cell_angle_alpha 90.00
_cell_angle_beta 90.00
_cell_angle_gamma 120.00
_cell_formula_units_Z 6
_cell_length_a 9.3352(9)
_cell_length_b 9.3352(9)
_cell_length_c 11.304(2)
_cell_measurement_reflns_used 2687
_cell_measurement_temperature 294(2)
_cell_measurement_theta_max 37.522
_cell_measurement_theta_min 4.366
_cell_volume 853.12(19)
_computing_cell_refinement 'SAINT+ NT V6.22 (Bruker, 2001)'
_computing_data_collection 'SMART NT V5.625 (Bruker, 1998)'
_computing_data_reduction 'SAINT+ NT V6.22'
_computing_molecular_graphics 'SHELXTL V6.1 (Sheldrick, 2000)'
_computing_publication_material 'SHELXTL V6.1'
_computing_structure_refinement 'SHELXL-97 (Sheldrick, 1997)'
_computing_structure_solution 'SHELXS-97 (Sheldrick, 1990)'
_diffrn_ambient_temperature 294(2)
_diffrn_measured_fraction_theta_full 1.000
_diffrn_measured_fraction_theta_max 1.000
_diffrn_measurement_device_type 'Bruker SMART APEX CCD diffractometer'
_diffrn_measurement_method 'omega scans'
_diffrn_radiation_monochromator graphite
_diffrn_radiation_source 'fine-focus sealed tube'
_diffrn_radiation_type MoK\a
_diffrn_radiation_wavelength 0.71073
_diffrn_reflns_av_R_equivalents 0.0398
_diffrn_reflns_av_sigmaI/netI 0.0231
_diffrn_reflns_limit_h_max 13
_diffrn_reflns_limit_h_min -16
_diffrn_reflns_limit_k_max 16
_diffrn_reflns_limit_k_min -13
_diffrn_reflns_limit_l_max 19
_diffrn_reflns_limit_l_min -16
_diffrn_reflns_number 5811
_diffrn_reflns_theta_full 37.76
_diffrn_reflns_theta_max 37.76
_diffrn_reflns_theta_min 4.37
_exptl_absorpt_coefficient_mu 25.002
_exptl_absorpt_correction_T_max 1.0000
_exptl_absorpt_correction_T_min 0.7708
_exptl_absorpt_correction_type multi-scan
_exptl_absorpt_process_details '(SADABS, Bruker, 2001)'
_exptl_crystal_colour black
_exptl_crystal_density_diffrn 6.874
_exptl_crystal_density_method 'not measured'
_exptl_crystal_description block
_exptl_crystal_F_000 1544
_exptl_crystal_size_max 0.04
_exptl_crystal_size_mid 0.03
_exptl_crystal_size_min 0.02
_refine_diff_density_max 1.869
_refine_diff_density_min -1.682
_refine_diff_density_rms 0.311
_refine_ls_extinction_coef 0.00141(7)
_refine_ls_extinction_expression Fc^*^=kFc[1+0.001xFc^2^\l^3^/sin(2\q)]^-1/4^
_refine_ls_extinction_method SHELXL
_refine_ls_goodness_of_fit_ref 1.057
_refine_ls_matrix_type full
_refine_ls_number_parameters 21
_refine_ls_number_reflns 513
_refine_ls_number_restraints 0
_refine_ls_restrained_S_all 1.057
_refine_ls_R_factor_all 0.0300
_refine_ls_R_factor_gt 0.0257
_refine_ls_shift/su_max 0.001
_refine_ls_shift/su_mean 0.000
_refine_ls_structure_factor_coef Fsqd
_refine_ls_weighting_details 'calc w=1/[\s^2^(Fo^2^)+(0.0069P)^2^+35.0983P] where P=(Fo^2^+2Fc^2^)/3'
_refine_ls_weighting_scheme calc
_refine_ls_wR_factor_gt 0.0449
_refine_ls_wR_factor_ref 0.0460
_reflns_number_gt 474
_reflns_number_total 513
_reflns_threshold_expression >2sigma(I)
_cod_data_source_file ic060105osup1.cif
_cod_data_source_block Nd2.45Na1.55RhO6
_cod_depositor_comments
;
The following automatic conversions were performed:

'_symmetry_cell_setting' value 'Trigonal' changed to 'trigonal'
according to /home/saulius/struct/CIF-dictionaries/cif_core.dic
dictionary named 'cif_core.dic' version 2.4.2 from 2011-04-26.

Automatic conversion script
Id: cif_fix_values 1891 2012-01-12 08:04:46Z andrius 
;
_cod_original_cell_volume 853.1(2)
_cod_original_sg_symbol_H-M 'R -3 c'
_cod_database_code 4332191

loop_
_symmetry_equiv_pos_as_xyz
'x, y, z'
'-y, x-y, z'
'-x+y, -x, z'
'y, x, -z+1/2'
'x-y, -y, -z+1/2'
'-x, -x+y, -z+1/2'
'x+2/3, y+1/3, z+1/3'
'-y+2/3, x-y+1/3, z+1/3'
'-x+y+2/3, -x+1/3, z+1/3'
'y+2/3, x+1/3, -z+5/6'
'x-y+2/3, -y+1/3, -z+5/6'
'-x+2/3, -x+y+1/3, -z+5/6'
'x+1/3, y+2/3, z+2/3'
'-y+1/3, x-y+2/3, z+2/3'
'-x+y+1/3, -x+2/3, z+2/3'
'y+1/3, x+2/3, -z+7/6'
'x-y+1/3, -y+2/3, -z+7/6'
'-x+1/3, -x+y+2/3, -z+7/6'
'-x, -y, -z'
'y, -x+y, -z'
'x-y, x, -z'
'-y, -x, z-1/2'
'-x+y, y, z-1/2'
'x, x-y, z-1/2'
'-x+2/3, -y+1/3, -z+1/3'
'y+2/3, -x+y+1/3, -z+1/3'
'x-y+2/3, x+1/3, -z+1/3'
'-y+2/3, -x+1/3, z-1/6'
'-x+y+2/3, y+1/3, z-1/6'
'x+2/3, x-y+1/3, z-1/6'
'-x+1/3, -y+2/3, -z+2/3'
'y+1/3, -x+y+2/3, -z+2/3'
'x-y+1/3, x+2/3, -z+2/3'
'-y+1/3, -x+2/3, z+1/6'
'-x+y+1/3, y+2/3, z+1/6'
'x+1/3, x-y+2/3, z+1/6'

loop_
_atom_site_label
_atom_site_type_symbol
_atom_site_fract_x
_atom_site_fract_y
_atom_site_fract_z
_atom_site_U_iso_or_equiv
_atom_site_adp_type
_atom_site_occupancy
_atom_site_symmetry_multiplicity
_atom_site_calc_flag
_atom_site_refinement_flags
Nd1 Nd 0.36375(4) 0.0000 0.2500 0.00894(11) Uani 0.818(4) 2 d SP
Na1 Na 0.36375(4) 0.0000 0.2500 0.00894(11) Uani 0.182(4) 2 d SP
Rh1 Rh 0.0000 0.0000 0.0000 0.00576(17) Uani 1 6 d S
Na2 Na 0.0000 0.0000 0.2500 0.0115(7) Uani 1 6 d S
O1 O 0.1941(3) 0.0298(4) 0.1044(2) 0.0113(5) Uani 1 1 d .

loop_
_atom_site_aniso_label
_atom_site_aniso_U_11
_atom_site_aniso_U_22
_atom_site_aniso_U_33
_atom_site_aniso_U_23
_atom_site_aniso_U_13
_atom_site_aniso_U_12
Nd1 0.00958(14) 0.00873(16) 0.00823(14) 0.00011(10) 0.00006(5) 0.00436(8)
Na1 0.00958(14) 0.00873(16) 0.00823(14) 0.00011(10) 0.00006(5) 0.00436(8)
Rh1 0.0055(2) 0.0055(2) 0.0062(3) 0.000 0.000 0.00276(10)
Na2 0.0131(11) 0.0131(11) 0.0085(15) 0.000 0.000 0.0065(5)
O1 0.0095(11) 0.0154(12) 0.0104(10) -0.0008(9) -0.0011(9) 0.0073(10)

loop_
_atom_type_symbol
_atom_type_description
_atom_type_scat_dispersion_real
_atom_type_scat_dispersion_imag
_atom_type_scat_source
O O 0.0106 0.0060 'International Tables Vol C Tables 4.2.6.8 and 6.1.1.4'
Na Na 0.0362 0.0249 'International Tables Vol C Tables 4.2.6.8 and 6.1.1.4'
Rh Rh -1.1178 0.9187 'International Tables Vol C Tables 4.2.6.8 and 6.1.1.4'
Nd Nd -0.1943 3.0179 'International Tables Vol C Tables 4.2.6.8 and 6.1.1.4'

loop_
_geom_angle_atom_site_label_1
_geom_angle_atom_site_label_2
_geom_angle_atom_site_label_3
_geom_angle
_geom_angle_site_symmetry_1
_geom_angle_site_symmetry_3
O1 Nd1 O1 87.97(13) . 5
O1 Nd1 O1 136.65(5) . 9
O1 Nd1 O1 69.26(11) 5 9
O1 Nd1 O1 69.26(11) . 16_544
O1 Nd1 O1 136.65(5) 5 16_544
O1 Nd1 O1 149.96(14) 9 16_544
O1 Nd1 O1 92.81(8) . 35_545
O1 Nd1 O1 73.76(11) 5 35_545
O1 Nd1 O1 113.89(10) 9 35_545
O1 Nd1 O1 71.22(12) 16_544 35_545
O1 Nd1 O1 73.75(10) . 25
O1 Nd1 O1 92.81(8) 5 25
O1 Nd1 O1 71.22(12) 9 25
O1 Nd1 O1 113.89(10) 16_544 25
O1 Nd1 O1 161.55(13) 35_545 25
O1 Nd1 O1 120.38(4) . 26
O1 Nd1 O1 136.79(10) 5 26
O1 Nd1 O1 67.90(11) 9 26
O1 Nd1 O1 86.08(9) 16_544 26
O1 Nd1 O1 130.037(16) 35_545 26
O1 Nd1 O1 68.39(12) 25 26
O1 Nd1 O1 136.79(10) . 36_545
O1 Nd1 O1 120.38(4) 5 36_545
O1 Nd1 O1 86.08(9) 9 36_545
O1 Nd1 O1 67.90(11) 16_544 36_545
O1 Nd1 O1 68.39(12) 35_545 36_545
O1 Nd1 O1 130.038(16) 25 36_545
O1 Nd1 O1 61.84(12) 26 36_545
O1 Nd1 Rh1 114.40(7) . 7
O1 Nd1 Rh1 99.93(7) 5 7
O1 Nd1 Rh1 41.15(6) 9 7
O1 Nd1 Rh1 122.82(7) 16_544 7
O1 Nd1 Rh1 152.09(6) 35_545 7
O1 Nd1 Rh1 41.14(6) 25 7
O1 Nd1 Rh1 40.62(6) 26 7
O1 Nd1 Rh1 93.49(6) 36_545 7
O1 Nd1 Rh1 99.93(7) . 16_544
O1 Nd1 Rh1 114.40(7) 5 16_544
O1 Nd1 Rh1 122.82(7) 9 16_544
O1 Nd1 Rh1 41.15(6) 16_544 16_544
O1 Nd1 Rh1 41.13(6) 35_545 16_544
O1 Nd1 Rh1 152.09(6) 25 16_544
O1 Nd1 Rh1 93.49(6) 26 16_544
O1 Nd1 Rh1 40.62(6) 36_545 16_544
Rh1 Nd1 Rh1 131.971(11) 7 16_544
O1 Nd1 Na2 43.98(7) . .
O1 Nd1 Na2 43.98(7) 5 .
O1 Nd1 Na2 105.02(7) 9 .
O1 Nd1 Na2 105.02(7) 16_544 .
O1 Nd1 Na2 80.78(6) 35_545 .
O1 Nd1 Na2 80.77(6) 25 .
O1 Nd1 Na2 149.08(6) 26 .
O1 Nd1 Na2 149.08(6) 36_545 .
Rh1 Nd1 Na2 114.014(6) 7 .
Rh1 Nd1 Na2 114.015(6) 16_544 .
O1 Nd1 Nd1 87.18(7) . 32
O1 Nd1 Nd1 49.93(7) 5 32
O1 Nd1 Nd1 49.79(7) 9 32
O1 Nd1 Nd1 153.53(6) 16_544 32
O1 Nd1 Nd1 123.66(6) 35_545 32
O1 Nd1 Nd1 44.87(6) 25 32
O1 Nd1 Nd1 96.23(6) 26 32
O1 Nd1 Nd1 135.86(6) 36_545 32
Rh1 Nd1 Nd1 55.664(1) 7 32
Rh1 Nd1 Nd1 162.946(6) 16_544 32
Na2 Nd1 Nd1 61.211(4) . 32
O1 Rh1 O1 180.00(18) 20 2
O1 Rh1 O1 89.53(11) 20 .
O1 Rh1 O1 90.47(11) 2 .
O1 Rh1 O1 90.47(11) 20 21
O1 Rh1 O1 89.53(11) 2 21
O1 Rh1 O1 89.53(11) . 21
O1 Rh1 O1 89.53(11) 20 3
O1 Rh1 O1 90.47(11) 2 3
O1 Rh1 O1 90.47(11) . 3
O1 Rh1 O1 180.0(2) 21 3
O1 Rh1 O1 90.47(11) 20 19
O1 Rh1 O1 89.53(11) 2 19
O1 Rh1 O1 180.0 . 19
O1 Rh1 O1 90.47(11) 21 19
O1 Rh1 O1 89.53(11) 3 19
O1 Rh1 Na2 124.93(8) 20 .
O1 Rh1 Na2 55.07(8) 2 .
O1 Rh1 Na2 55.07(8) . .
O1 Rh1 Na2 124.93(8) 21 .
O1 Rh1 Na2 55.07(8) 3 .
O1 Rh1 Na2 124.93(8) 19 .
O1 Rh1 Na2 55.07(8) 20 19
O1 Rh1 Na2 124.93(8) 2 19
O1 Rh1 Na2 124.93(8) . 19
O1 Rh1 Na2 55.07(8) 21 19
O1 Rh1 Na2 124.93(8) 3 19
O1 Rh1 Na2 55.07(8) 19 19
Na2 Rh1 Na2 180.0 . 19
O1 Rh1 Nd1 127.42(8) 20 15_554
O1 Rh1 Nd1 52.58(8) 2 15_554
O1 Rh1 Nd1 121.45(8) . 15_554
O1 Rh1 Nd1 52.86(8) 21 15_554
O1 Rh1 Nd1 127.14(8) 3 15_554
O1 Rh1 Nd1 58.55(8) 19 15_554
Na2 Rh1 Nd1 107.543(3) . 15_554
Na2 Rh1 Nd1 72.457(3) 19 15_554
O1 Rh1 Nd1 52.58(8) 20 27_445
O1 Rh1 Nd1 127.42(8) 2 27_445
O1 Rh1 Nd1 58.55(8) . 27_445
O1 Rh1 Nd1 127.14(8) 21 27_445
O1 Rh1 Nd1 52.86(8) 3 27_445
O1 Rh1 Nd1 121.45(8) 19 27_445
Na2 Rh1 Nd1 72.457(3) . 27_445
Na2 Rh1 Nd1 107.543(3) 19 27_445
Nd1 Rh1 Nd1 180.000(10) 15_554 27_445
O1 Rh1 Na1 52.58(8) 20 27_445
O1 Rh1 Na1 127.42(8) 2 27_445
O1 Rh1 Na1 58.55(8) . 27_445
O1 Rh1 Na1 127.14(8) 21 27_445
O1 Rh1 Na1 52.86(8) 3 27_445
O1 Rh1 Na1 121.45(8) 19 27_445
Na2 Rh1 Na1 72.457(3) . 27_445
Na2 Rh1 Na1 107.543(3) 19 27_445
Nd1 Rh1 Na1 180.000(10) 15_554 27_445
O1 Rh1 Na1 127.42(8) 20 15_554
O1 Rh1 Na1 52.58(8) 2 15_554
O1 Rh1 Na1 121.45(8) . 15_554
O1 Rh1 Na1 52.86(8) 21 15_554
O1 Rh1 Na1 127.14(8) 3 15_554
O1 Rh1 Na1 58.55(8) 19 15_554
Na2 Rh1 Na1 107.543(3) . 15_554
Na2 Rh1 Na1 72.457(3) 19 15_554
Nd1 Rh1 Na1 180.000(10) 27_445 15_554
Na1 Rh1 Na1 180.000(10) 27_445 15_554
O1 Na2 O1 149.15(14) 5 2
O1 Na2 O1 127.40(14) 5 3
O1 Na2 O1 76.68(10) 2 3
O1 Na2 O1 76.68(10) 5 6
O1 Na2 O1 127.40(14) 2 6
O1 Na2 O1 89.69(14) 3 6
O1 Na2 O1 89.69(13) 5 .
O1 Na2 O1 76.68(10) 2 .
O1 Na2 O1 76.68(10) 3 .
O1 Na2 O1 149.15(14) 6 .
O1 Na2 O1 76.68(10) 5 4
O1 Na2 O1 89.69(13) 2 4
O1 Na2 O1 149.15(14) 3 4
O1 Na2 O1 76.68(10) 6 4
O1 Na2 O1 127.41(14) . 4
O1 Na2 Rh1 134.25(7) 5 .
O1 Na2 Rh1 45.75(7) 2 .
O1 Na2 Rh1 45.75(7) 3 .
O1 Na2 Rh1 134.25(7) 6 .
O1 Na2 Rh1 45.75(7) . .
O1 Na2 Rh1 134.25(7) 4 .
O1 Na2 Rh1 45.75(7) 5 4
O1 Na2 Rh1 134.25(7) 2 4
O1 Na2 Rh1 134.25(7) 3 4
O1 Na2 Rh1 45.75(7) 6 4
O1 Na2 Rh1 134.25(7) . 4
O1 Na2 Rh1 45.75(7) 4 4
Rh1 Na2 Rh1 180.0 . 4
O1 Na2 Nd1 44.85(7) 5 .
O1 Na2 Nd1 116.30(7) 2 .
O1 Na2 Nd1 105.42(7) 3 .
O1 Na2 Nd1 116.30(7) 6 .
O1 Na2 Nd1 44.85(7) . .
O1 Na2 Nd1 105.42(7) 4 .
Rh1 Na2 Nd1 90.0 . .
Rh1 Na2 Nd1 90.0 4 .
O1 Na2 Nd1 105.42(7) 5 3
O1 Na2 Nd1 105.42(7) 2 3
O1 Na2 Nd1 44.85(7) 3 3
O1 Na2 Nd1 44.85(7) 6 3
O1 Na2 Nd1 116.30(7) . 3
O1 Na2 Nd1 116.30(7) 4 3
Rh1 Na2 Nd1 90.0 . 3
Rh1 Na2 Nd1 90.0 4 3
Nd1 Na2 Nd1 120.0 . 3
O1 Na2 Na1 105.42(7) 5 3
O1 Na2 Na1 105.42(7) 2 3
O1 Na2 Na1 44.85(7) 3 3
O1 Na2 Na1 44.85(7) 6 3
O1 Na2 Na1 116.30(7) . 3
O1 Na2 Na1 116.30(7) 4 3
Rh1 Na2 Na1 90.0 . 3
Rh1 Na2 Na1 90.0 4 3
Nd1 Na2 Na1 120.0 . 3
Rh1 O1 Na2 79.18(9) . .
Rh1 O1 Nd1 164.91(15) . .
Na2 O1 Nd1 91.17(9) . .
Rh1 O1 Na1 86.27(10) . 14_544
Na2 O1 Na1 164.87(13) . 14_544
Nd1 O1 Na1 102.19(10) . 14_544
Rh1 O1 Nd1 86.27(10) . 14_544
Na2 O1 Nd1 164.87(13) . 14_544
Nd1 O1 Nd1 102.19(10) . 14_544
Rh1 O1 Nd1 86.00(10) . 25
Na2 O1 Nd1 93.05(10) . 25
Nd1 O1 Nd1 106.25(10) . 25
Na1 O1 Nd1 90.02(9) 14_544 25
Nd1 O1 Nd1 90.02(9) 14_544 25
Rh1 O1 Na1 86.00(10) . 25
Na2 O1 Na1 93.05(10) . 25
Nd1 O1 Na1 106.25(10) . 25
Na1 O1 Na1 90.02(9) 14_544 25
Nd1 O1 Na1 90.02(9) 14_544 25
Rh1 O1 Na1 80.83(9) . 27_445
Na2 O1 Na1 88.07(9) . 27_445
Nd1 O1 Na1 87.33(9) . 27_445
Na1 O1 Na1 85.51(8) 14_544 27_445
Nd1 O1 Na1 85.51(8) 14_544 27_445
Nd1 O1 Na1 166.33(12) 25 27_445
Na1 O1 Na1 166.33(12) 25 27_445
Rh1 O1 Nd1 80.83(9) . 27_445
Na2 O1 Nd1 88.07(9) . 27_445
Nd1 O1 Nd1 87.33(9) . 27_445
Na1 O1 Nd1 85.51(8) 14_544 27_445
Nd1 O1 Nd1 85.51(8) 14_544 27_445
Nd1 O1 Nd1 166.33(12) 25 27_445
Na1 O1 Nd1 166.33(12) 25 27_445

loop_
_geom_bond_atom_site_label_1
_geom_bond_atom_site_label_2
_geom_bond_distance
_geom_bond_site_symmetry_2
Nd1 O1 2.395(3) .
Nd1 O1 2.395(3) 5
Nd1 O1 2.487(3) 9
Nd1 O1 2.487(3) 16_544
Nd1 O1 2.498(3) 35_545
Nd1 O1 2.498(3) 25
Nd1 O1 2.701(3) 26
Nd1 O1 2.701(3) 36_545
Nd1 Rh1 3.1253(3) 7
Nd1 Rh1 3.1253(3) 16_544
Nd1 Na2 3.3957(5) .
Nd1 Nd1 3.5254(3) 32
Rh1 O1 2.061(3) 20
Rh1 O1 2.061(3) 2
Rh1 O1 2.061(3) .
Rh1 O1 2.061(3) 21
Rh1 O1 2.061(3) 3
Rh1 O1 2.061(3) 19
Rh1 Na2 2.8259(5) .
Rh1 Na2 2.8259(5) 19
Rh1 Nd1 3.1252(3) 15_554
Rh1 Nd1 3.1252(3) 27_445
Rh1 Na1 3.1252(3) 27_445
Rh1 Na1 3.1252(3) 15_554
Na2 O1 2.359(3) 5
Na2 O1 2.359(3) 2
Na2 O1 2.359(3) 3
Na2 O1 2.359(3) 6
Na2 O1 2.359(3) .
Na2 O1 2.359(3) 4
Na2 Rh1 2.8259(5) 4
Na2 Nd1 3.3957(5) 3
Na2 Na1 3.3957(5) 3
O1 Na1 2.487(3) 14_544
O1 Nd1 2.487(3) 14_544
O1 Nd1 2.498(3) 25
O1 Na1 2.498(3) 25
O1 Na1 2.701(3) 27_445
O1 Nd1 2.701(3) 27_445
